data_4512421
loop_
_publ_author_name
'Dey, Avishek'
'Bera, Saibal'
'Biradha, Kumar'

_publ_section_title
;
 Cocrystals and Salts of Pyridine-3,5-bis(1-methyl-benzimidazole-2-yl)
 with Pyromellitic Acid: Aromatic Guest Inclusion and Separation via
 Benzimidazole--Carboxylic Acid Heterosynthon
;
_journal_issue 1
_journal_name_full 'Crystal Growth &amp; Design'
_journal_page_first 318
_journal_paper_doi 10.1021/cg501380m
_journal_volume 15
_journal_year 2015
_chemical_formula_sum 'C76 H60 N10 O18'
_chemical_formula_weight 1401.34
_chemical_name_systematic
; 
 ? 
;
_space_group_IT_number 2
_symmetry_cell_setting triclinic
_symmetry_space_group_name_Hall '-P 1'
_symmetry_space_group_name_H-M 'P -1'
_atom_sites_solution_hydrogens geom
_atom_sites_solution_primary direct
_atom_sites_solution_secondary difmap
_audit_creation_method SHELXL-97
_cell_angle_alpha 96.914(10)
_cell_angle_beta 96.252(10)
_cell_angle_gamma 110.223(10)
_cell_formula_units_Z 1
_cell_length_a 10.651(4)
_cell_length_b 11.362(4)
_cell_length_c 14.732(5)
_cell_measurement_reflns_used 20569
_cell_measurement_temperature 293(2)
_cell_measurement_theta_max 26.74
_cell_measurement_theta_min 1.41
_cell_volume 1638.9(10)
_computing_structure_refinement 'SHELXL-97 (Sheldrick, 1997)'
_computing_structure_solution 'SHELXS-97 (Sheldrick, 1990)'
_diffrn_ambient_temperature 293(2)
_diffrn_measured_fraction_theta_full 0.955
_diffrn_measured_fraction_theta_max 0.955
_diffrn_radiation_monochromator graphite
_diffrn_radiation_source 'fine-focus sealed tube'
_diffrn_radiation_type MoK\a
_diffrn_radiation_wavelength 0.71073
_diffrn_reflns_av_R_equivalents 0.1289
_diffrn_reflns_av_sigmaI/netI 0.2492
_diffrn_reflns_limit_h_max 13
_diffrn_reflns_limit_h_min -13
_diffrn_reflns_limit_k_max 12
_diffrn_reflns_limit_k_min -14
_diffrn_reflns_limit_l_max 18
_diffrn_reflns_limit_l_min -18
_diffrn_reflns_number 20569
_diffrn_reflns_theta_full 26.74
_diffrn_reflns_theta_max 26.74
_diffrn_reflns_theta_min 1.41
_exptl_absorpt_coefficient_mu 0.103
_exptl_absorpt_correction_T_max 0.980
_exptl_absorpt_correction_T_min 0.970
_exptl_absorpt_correction_type empirical
_exptl_absorpt_process_details sadabs
_exptl_crystal_colour colorless
_exptl_crystal_density_diffrn 1.420
_exptl_crystal_density_method 'not measured'
_exptl_crystal_description needle
_exptl_crystal_F_000 730
_exptl_crystal_size_max 0.33
_exptl_crystal_size_mid 0.25
_exptl_crystal_size_min 0.20
_platon_squeeze_details
;
;
_refine_diff_density_max 0.277
_refine_diff_density_min -0.317
_refine_diff_density_rms 0.068
_refine_ls_extinction_method none
_refine_ls_goodness_of_fit_ref 0.850
_refine_ls_hydrogen_treatment mixed
_refine_ls_matrix_type full
_refine_ls_number_parameters 421
_refine_ls_number_reflns 6652
_refine_ls_number_restraints 0
_refine_ls_restrained_S_all 0.850
_refine_ls_R_factor_all 0.1908
_refine_ls_R_factor_gt 0.0765
_refine_ls_shift/su_max 0.025
_refine_ls_shift/su_mean 0.001
_refine_ls_structure_factor_coef Fsqd
_refine_ls_weighting_details 'calc w=1/[\s^2^(Fo^2^)+(0.1000P)^2^+0.0000P] where P=(Fo^2^+2Fc^2^)/3'
_refine_ls_weighting_scheme calc
_refine_ls_wR_factor_gt 0.2057
_refine_ls_wR_factor_ref 0.2571
_reflns_number_gt 2722
_reflns_number_total 6652
_reflns_threshold_expression >2sigma(I)
_cod_data_source_file cg501380m_si_002.cif
_cod_data_source_block 6
_cod_depositor_comments
;
The following automatic conversions were performed:

'_symmetry_cell_setting' value 'Triclinic' changed to 'triclinic'
according to
/home/saulius/struct/COD-crude-data--automatic-downloads/rss-feeds/ACS/lib/dictionaries/cif_core.dic
dictionary named 'cif_core.dic' version 2.4.2 from 2011-04-26.

Automatic conversion script
Id: cif_fix_values 2935 2014-11-11 08:27:57Z andrius 

 Adding full bibliography for 4512417--4512422.cif.
;
_cod_original_sg_symbol_H-M P-1
_cod_database_code 4512421

loop_
_symmetry_equiv_pos_as_xyz
'x, y, z'
'-x, -y, -z'

loop_
_atom_site_label
_atom_site_type_symbol
_atom_site_fract_x
_atom_site_fract_y
_atom_site_fract_z
_atom_site_U_iso_or_equiv
_atom_site_adp_type
_atom_site_occupancy
_atom_site_symmetry_multiplicity
_atom_site_calc_flag
_atom_site_refinement_flags
O1W O 2.0499(3) 1.0524(3) 0.2462(2) 0.0558(9) Uani 1 1 d .
H1WO H 2.097(4) 1.023(4) 0.195(3) 0.050 Uiso 1 1 d .
H2WO H 1.971(4) 1.047(4) 0.219(3) 0.050 Uiso 1 1 d .
N1 N 1.0653(4) 0.6083(4) 0.1223(3) 0.0662(12) Uani 1 1 d .
C1 C 0.9460(4) 0.6075(5) 0.0826(3) 0.0601(13) Uani 1 1 d .
H1 H 0.9103 0.5605 0.0234 0.072 Uiso 1 1 calc R
C2 C 0.8717(4) 0.6720(4) 0.1235(3) 0.0476(11) Uani 1 1 d .
C3 C 0.9274(4) 0.7437(4) 0.2120(3) 0.0468(11) Uani 1 1 d .
H3 H 0.8811 0.7883 0.2423 0.056 Uiso 1 1 calc R
C4 C 1.0503(4) 0.7478(4) 0.2537(3) 0.0440(10) Uani 1 1 d .
C5 C 1.1162(4) 0.6791(5) 0.2070(3) 0.0582(13) Uani 1 1 d .
H5 H 1.1998 0.6824 0.2357 0.070 Uiso 1 1 calc R
N11 N 0.6364(3) 0.6586(3) 0.1242(2) 0.0477(9) Uani 1 1 d .
N12 N 0.7104(3) 0.6776(3) -0.0107(2) 0.0489(9) Uani 1 1 d .
C11 C 0.7395(4) 0.6672(4) 0.0788(2) 0.0423(10) Uani 1 1 d .
C12 C 0.5784(4) 0.6747(4) -0.0248(3) 0.0469(11) Uani 1 1 d .
C13 C 0.5333(4) 0.6622(4) 0.0608(3) 0.0451(10) Uani 1 1 d .
C14 C 0.4040(4) 0.6569(4) 0.0698(3) 0.0527(12) Uani 1 1 d .
H14 H 0.3720 0.6478 0.1257 0.063 Uiso 1 1 calc R
C15 C 0.3249(5) 0.6653(5) -0.0068(3) 0.0587(13) Uani 1 1 d .
H15 H 0.2382 0.6643 -0.0019 0.070 Uiso 1 1 calc R
C16 C 0.3694(5) 0.6754(5) -0.0913(3) 0.0601(13) Uani 1 1 d .
H16 H 0.3111 0.6788 -0.1418 0.072 Uiso 1 1 calc R
C17 C 0.4966(5) 0.6803(5) -0.1026(3) 0.0571(13) Uani 1 1 d .
H17 H 0.5266 0.6871 -0.1594 0.068 Uiso 1 1 calc R
C18 C 0.8011(5) 0.7004(6) -0.0808(3) 0.0700(15) Uani 1 1 d .
H18A H 0.8911 0.7544 -0.0514 0.105 Uiso 1 1 calc R
H18B H 0.7687 0.7410 -0.1266 0.105 Uiso 1 1 calc R
H18C H 0.8025 0.6207 -0.1100 0.105 Uiso 1 1 calc R
N21 N 1.2430(3) 0.9142(4) 0.3567(2) 0.0485(9) Uani 1 1 d .
H21 H 1.2963 0.9289 0.3162 0.058 Uiso 1 1 calc R
N22 N 1.0641(3) 0.8313(4) 0.4201(2) 0.0486(9) Uani 1 1 d .
C21 C 1.1181(4) 0.8299(4) 0.3418(3) 0.0457(11) Uani 1 1 d .
C22 C 1.1615(4) 0.9206(5) 0.4886(3) 0.0488(11) Uani 1 1 d .
C23 C 1.2748(4) 0.9755(4) 0.4481(3) 0.0465(11) Uani 1 1 d .
C24 C 1.3929(5) 1.0691(5) 0.4981(3) 0.0580(13) Uani 1 1 d .
H24 H 1.4680 1.1066 0.4704 0.070 Uiso 1 1 calc R
C25 C 1.3921(6) 1.1029(5) 0.5913(3) 0.0690(15) Uani 1 1 d .
H25 H 1.4689 1.1645 0.6277 0.083 Uiso 1 1 calc R
C26 C 1.2786(6) 1.0466(6) 0.6321(3) 0.0728(16) Uani 1 1 d .
H26 H 1.2836 1.0700 0.6955 0.087 Uiso 1 1 calc R
C27 C 1.1605(5) 0.9585(5) 0.5828(3) 0.0623(13) Uani 1 1 d .
H27 H 1.0838 0.9256 0.6100 0.075 Uiso 1 1 calc R
C28 C 0.9296(4) 0.7508(5) 0.4343(3) 0.0581(13) Uani 1 1 d .
H28A H 0.8699 0.7975 0.4315 0.087 Uiso 1 1 calc R
H28B H 0.9360 0.7252 0.4938 0.087 Uiso 1 1 calc R
H28C H 0.8945 0.6767 0.3868 0.087 Uiso 1 1 calc R
O11A O 1.8693(3) 1.0261(5) 0.0280(2) 0.0909(14) Uani 1 1 d .
H1OA H 1.844(4) 1.041(4) -0.045(3) 0.050 Uiso 1 1 d .
O12A O 1.7923(3) 1.0129(4) 0.1562(2) 0.0904(14) Uani 1 1 d .
O13A O 1.3809(3) 0.9577(3) 0.2186(2) 0.0654(10) Uani 1 1 d .
O14A O 1.2076(3) 0.9690(4) 0.1316(2) 0.0695(11) Uani 1 1 d .
C11A C 1.6339(3) 1.0071(4) 0.0282(2) 0.0371(9) Uani 1 1 d .
C12A C 1.5407(3) 0.9916(4) 0.0879(2) 0.0391(10) Uani 1 1 d .
H12A H 1.5686 0.9849 0.1485 0.047 Uiso 1 1 calc R
C13A C 1.4082(3) 0.9852(4) 0.0645(3) 0.0387(10) Uani 1 1 d .
C14A C 1.7725(4) 1.0144(5) 0.0742(3) 0.0545(12) Uani 1 1 d .
C15A C 1.3253(4) 0.9712(4) 0.1431(3) 0.0444(10) Uani 1 1 d .
O11B O 0.2006(3) 0.2460(4) 0.3709(2) 0.0727(12) Uani 1 1 d .
H1B1 H 0.154(4) 0.188(4) 0.333(3) 0.050 Uiso 1 1 d .
O12B O 0.3644(4) 0.2598(4) 0.2902(2) 0.0980(15) Uani 1 1 d .
O13B O 0.3994(3) 0.5318(4) 0.2631(2) 0.0953(14) Uani 1 1 d .
O14B O 0.6220(3) 0.5942(3) 0.28786(19) 0.0621(10) Uani 1 1 d .
H11 H 0.634(4) 0.614(4) 0.216(3) 0.075 Uiso 1 1 d .
C11B C 0.4104(4) 0.4071(4) 0.4289(2) 0.0421(10) Uani 1 1 d .
C12B C 0.5053(4) 0.5170(4) 0.4071(2) 0.0409(10) Uani 1 1 d .
C13B C 0.5937(4) 0.6071(4) 0.4791(3) 0.0438(10) Uani 1 1 d .
H13B H 0.6579 0.6794 0.4654 0.053 Uiso 1 1 calc R
C14B C 0.3233(4) 0.2987(5) 0.3545(3) 0.0505(12) Uani 1 1 d .
C15B C 0.5042(4) 0.5459(4) 0.3108(3) 0.0506(12) Uani 1 1 d .

loop_
_atom_site_aniso_label
_atom_site_aniso_U_11
_atom_site_aniso_U_22
_atom_site_aniso_U_33
_atom_site_aniso_U_23
_atom_site_aniso_U_13
_atom_site_aniso_U_12
O1W 0.0393(16) 0.084(2) 0.0407(17) -0.0023(16) 0.0071(13) 0.0224(16)
N1 0.058(2) 0.086(3) 0.056(3) -0.008(2) 0.0146(19) 0.033(2)
C1 0.056(3) 0.075(4) 0.047(3) 0.000(2) 0.017(2) 0.022(3)
C2 0.052(2) 0.054(3) 0.037(2) 0.009(2) 0.0206(19) 0.014(2)
C3 0.054(2) 0.053(3) 0.039(2) 0.010(2) 0.0182(19) 0.023(2)
C4 0.045(2) 0.054(3) 0.037(2) 0.008(2) 0.0143(17) 0.021(2)
C5 0.050(3) 0.078(4) 0.052(3) 0.005(3) 0.022(2) 0.028(2)
N11 0.054(2) 0.057(2) 0.0360(19) 0.0173(17) 0.0202(15) 0.0191(18)
N12 0.049(2) 0.062(3) 0.0339(19) 0.0074(17) 0.0147(15) 0.0153(18)
C11 0.050(2) 0.046(3) 0.028(2) 0.0045(18) 0.0108(17) 0.013(2)
C12 0.052(2) 0.046(3) 0.039(2) 0.0101(19) 0.0101(18) 0.012(2)
C13 0.060(3) 0.046(3) 0.035(2) 0.0150(19) 0.0093(18) 0.024(2)
C14 0.063(3) 0.053(3) 0.048(3) 0.018(2) 0.016(2) 0.024(2)
C15 0.059(3) 0.061(3) 0.060(3) 0.014(2) 0.010(2) 0.024(2)
C16 0.065(3) 0.067(3) 0.053(3) 0.018(2) 0.008(2) 0.026(3)
C17 0.074(3) 0.072(3) 0.025(2) 0.009(2) 0.015(2) 0.024(3)
C18 0.062(3) 0.112(5) 0.042(3) 0.024(3) 0.027(2) 0.028(3)
N21 0.047(2) 0.076(3) 0.0321(19) 0.0147(17) 0.0201(14) 0.0290(19)
N22 0.052(2) 0.063(3) 0.0375(19) 0.0145(18) 0.0216(16) 0.0238(19)
C21 0.046(2) 0.063(3) 0.040(2) 0.017(2) 0.0168(18) 0.029(2)
C22 0.059(3) 0.069(3) 0.037(2) 0.021(2) 0.019(2) 0.038(2)
C23 0.055(2) 0.063(3) 0.032(2) 0.012(2) 0.0072(18) 0.033(2)
C24 0.063(3) 0.070(3) 0.047(3) 0.014(2) 0.007(2) 0.032(3)
C25 0.089(4) 0.074(4) 0.044(3) 0.003(3) -0.005(3) 0.037(3)
C26 0.106(4) 0.093(4) 0.037(3) 0.009(3) 0.016(3) 0.057(4)
C27 0.090(4) 0.075(4) 0.037(3) 0.018(2) 0.024(2) 0.043(3)
C28 0.059(3) 0.072(3) 0.054(3) 0.027(2) 0.030(2) 0.025(2)
O11A 0.0463(18) 0.189(4) 0.0431(19) 0.018(2) 0.0140(15) 0.048(2)
O12A 0.0511(19) 0.186(4) 0.047(2) 0.038(2) 0.0117(15) 0.051(2)
O13A 0.0536(18) 0.111(3) 0.0396(17) 0.0282(18) 0.0217(14) 0.0308(18)
O14A 0.0506(18) 0.136(3) 0.0370(17) 0.0164(18) 0.0227(13) 0.047(2)
C11A 0.0330(19) 0.050(3) 0.034(2) 0.0129(18) 0.0138(15) 0.0180(18)
C12A 0.036(2) 0.057(3) 0.030(2) 0.0104(18) 0.0119(15) 0.0198(19)
C13A 0.035(2) 0.047(3) 0.038(2) 0.0109(18) 0.0151(16) 0.0150(18)
C14A 0.041(2) 0.082(4) 0.039(2) 0.007(2) 0.0087(18) 0.021(2)
C15A 0.041(2) 0.063(3) 0.037(2) 0.010(2) 0.0198(17) 0.024(2)
O11B 0.0483(19) 0.091(3) 0.053(2) -0.0199(18) 0.0161(15) 0.0015(18)
O12B 0.080(2) 0.116(3) 0.057(2) -0.027(2) 0.0324(19) -0.008(2)
O13B 0.060(2) 0.160(4) 0.056(2) 0.056(2) 0.0066(17) 0.016(2)
O14B 0.0514(18) 0.103(3) 0.0332(16) 0.0250(17) 0.0225(13) 0.0212(17)
C11B 0.039(2) 0.059(3) 0.030(2) 0.0129(19) 0.0119(16) 0.015(2)
C12B 0.038(2) 0.061(3) 0.026(2) 0.0137(19) 0.0147(15) 0.016(2)
C13B 0.044(2) 0.052(3) 0.032(2) 0.0117(19) 0.0121(17) 0.011(2)
C14B 0.051(2) 0.065(3) 0.030(2) 0.016(2) 0.0085(18) 0.011(2)
C15B 0.049(2) 0.065(3) 0.035(2) 0.016(2) 0.0094(19) 0.013(2)

loop_
_atom_type_symbol
_atom_type_description
_atom_type_scat_dispersion_real
_atom_type_scat_dispersion_imag
_atom_type_scat_source
C C 0.0033 0.0016 'International Tables Vol C Tables 4.2.6.8 and 6.1.1.4'
H H 0.0000 0.0000 'International Tables Vol C Tables 4.2.6.8 and 6.1.1.4'
N N 0.0061 0.0033 'International Tables Vol C Tables 4.2.6.8 and 6.1.1.4'
O O 0.0106 0.0060 'International Tables Vol C Tables 4.2.6.8 and 6.1.1.4'

loop_
_geom_angle_atom_site_label_1
_geom_angle_atom_site_label_2
_geom_angle_atom_site_label_3
_geom_angle
_geom_angle_site_symmetry_1
_geom_angle_site_symmetry_3
C1 N1 C5 116.6(4) . .
N1 C1 C2 124.5(4) . .
C1 C2 C3 117.1(4) . .
C1 C2 C11 123.2(4) . .
C3 C2 C11 119.6(4) . .
C4 C3 C2 119.6(4) . .
C3 C4 C5 118.8(4) . .
C3 C4 C21 121.7(4) . .
C5 C4 C21 119.4(4) . .
N1 C5 C4 123.4(4) . .
C11 N11 C13 106.2(3) . .
C11 N12 C12 107.0(3) . .
C11 N12 C18 128.6(4) . .
C12 N12 C18 124.2(3) . .
N11 C11 N12 112.3(3) . .
N11 C11 C2 123.0(3) . .
N12 C11 C2 124.6(3) . .
C17 C12 N12 132.0(4) . .
C17 C12 C13 122.3(4) . .
N12 C12 C13 105.7(3) . .
N11 C13 C14 131.2(4) . .
N11 C13 C12 108.8(4) . .
C14 C13 C12 120.0(4) . .
C15 C14 C13 117.4(4) . .
C14 C15 C16 122.1(5) . .
C17 C16 C15 121.9(4) . .
C16 C17 C12 116.2(4) . .
C21 N21 C23 109.3(3) . .
C21 N22 C22 107.8(3) . .
C21 N22 C28 127.4(4) . .
C22 N22 C28 124.7(3) . .
N21 C21 N22 109.8(4) . .
N21 C21 C4 124.7(3) . .
N22 C21 C4 125.5(4) . .
N22 C22 C23 107.2(3) . .
N22 C22 C27 131.8(4) . .
C23 C22 C27 121.0(4) . .
N21 C23 C22 106.0(4) . .
N21 C23 C24 131.7(4) . .
C22 C23 C24 122.3(4) . .
C25 C24 C23 116.1(5) . .
C24 C25 C26 121.5(5) . .
C27 C26 C25 122.7(5) . .
C26 C27 C22 116.2(5) . .
C12A C11A C13A 117.9(3) . 2_875
C12A C11A C14A 113.1(3) . .
C13A C11A C14A 128.9(3) 2_875 .
C11A C12A C13A 124.9(3) . .
C12A C13A C11A 117.1(3) . 2_875
C12A C13A C15A 115.3(3) . .
C11A C13A C15A 127.5(3) 2_875 .
O12A C14A O11A 119.2(4) . .
O12A C14A C11A 119.7(4) . .
O11A C14A C11A 121.0(4) . .
O14A C15A O13A 122.1(3) . .
O14A C15A C13A 121.3(3) . .
O13A C15A C13A 116.5(3) . .
C13B C11B C12B 119.7(4) 2_666 .
C13B C11B C14B 118.9(4) 2_666 .
C12B C11B C14B 121.1(3) . .
C13B C12B C11B 118.2(3) . .
C13B C12B C15B 119.0(4) . .
C11B C12B C15B 122.4(3) . .
C12B C13B C11B 122.1(4) . 2_666
O12B C14B O11B 123.3(4) . .
O12B C14B C11B 123.5(4) . .
O11B C14B C11B 113.1(4) . .
O13B C15B O14B 124.5(4) . .
O13B C15B C12B 120.5(4) . .
O14B C15B C12B 114.8(3) . .

loop_
_geom_bond_atom_site_label_1
_geom_bond_atom_site_label_2
_geom_bond_distance
_geom_bond_site_symmetry_2
N1 C1 1.337(6) .
N1 C5 1.344(6) .
C1 C2 1.387(6) .
C2 C3 1.399(6) .
C2 C11 1.469(6) .
C3 C4 1.366(6) .
C4 C5 1.390(6) .
C4 C21 1.455(6) .
N11 C11 1.329(5) .
N11 C13 1.377(5) .
N12 C11 1.349(5) .
N12 C12 1.387(5) .
N12 C18 1.474(5) .
C12 C17 1.384(6) .
C12 C13 1.403(6) .
C13 C14 1.378(6) .
C14 C15 1.366(6) .
C15 C16 1.383(6) .
C16 C17 1.366(6) .
N21 C21 1.319(5) .
N21 C23 1.386(5) .
N22 C21 1.344(5) .
N22 C22 1.386(5) .
N22 C28 1.463(5) .
C22 C23 1.388(6) .
C22 C27 1.405(6) .
C23 C24 1.393(6) .
C24 C25 1.383(6) .
C25 C26 1.395(7) .
C26 C27 1.367(7) .
O11A C14A 1.275(5) .
O12A C14A 1.207(5) .
O13A C15A 1.254(5) .
O14A C15A 1.237(4) .
C11A C12A 1.377(5) .
C11A C13A 1.412(5) 2_875
C11A C14A 1.526(5) .
C12A C13A 1.390(5) .
C13A C11A 1.412(5) 2_875
C13A C15A 1.523(5) .
O11B C14B 1.299(5) .
O12B C14B 1.187(5) .
O13B C15B 1.201(5) .
O14B C15B 1.285(5) .
C11B C13B 1.388(5) 2_666
C11B C12B 1.407(5) .
C11B C14B 1.497(6) .
C12B C13B 1.384(5) .
C12B C15B 1.494(5) .
C13B C11B 1.388(5) 2_666

loop_
_platon_squeeze_void_nr
_platon_squeeze_void_average_x
_platon_squeeze_void_average_y
_platon_squeeze_void_average_z
_platon_squeeze_void_volume
_platon_squeeze_void_count_electrons
_platon_squeeze_void_content
1 0.000 0.500 0.500 326 105 ' '
